data_4066712
loop_
_publ_author_name
'Sakaba, Hiroyuki'
'Yabe-Yoshida, Mako'
'Oike, Hiroyuki'
'Kabuto, Chizuko'

_publ_section_title
;
 Conversion of an Acetylide&#x2212;Silylene Complex to an Alkenylcarbyne
 Complex by Consecutive Ketone Addition and Base-Induced Silanone
 Elimination
;
_journal_issue 18
_journal_name_full Organometallics
_journal_page_first 4115
_journal_paper_doi 10.1021/om1005879
_journal_volume 29
_journal_year 2010
_chemical_formula_sum 'C32 H40 O3 Si2 W'
_chemical_formula_weight 712.67
_chemical_name_systematic
;
 ?
;
_space_group_IT_number 14
_symmetry_cell_setting monoclinic
_symmetry_space_group_name_Hall '-P 2ybc'
_symmetry_space_group_name_H-M 'P 1 21/c 1'
_atom_sites_solution_hydrogens geom
_atom_sites_solution_primary direct
_atom_sites_solution_secondary difmap
_audit_creation_method SHELXL-97
_cell_angle_alpha 90.00
_cell_angle_beta 115.6250(10)
_cell_angle_gamma 90.00
_cell_formula_units_Z 4
_cell_length_a 19.4764(15)
_cell_length_b 8.5385(4)
_cell_length_c 20.4172(17)
_cell_measurement_reflns_used 7986
_cell_measurement_temperature 173(2)
_cell_measurement_theta_max 27.4835
_cell_measurement_theta_min 3.0043
_cell_volume 3061.4(4)
_computing_cell_refinement 'CrystalClear (Rigaku Corp., 2000)'
_computing_data_collection 'CrystalClear (Rigaku Corp., 2000)'
_computing_data_reduction 'CrystalClear (Rigaku Corp., 2000)'
_computing_molecular_graphics 'Yadokari-XG 2009 (Wakita Nemoto et al., 2009)'
_computing_publication_material 'Yadokari-XG 2009 (Wakita,Nemoto et al., 2009)'
_computing_structure_refinement 'SHELXL-97 (Sheldrick, 1997)'
_computing_structure_solution SHELXS
_diffrn_ambient_temperature 173(2)
_diffrn_detector_area_resol_mean 14.6306
_diffrn_measured_fraction_theta_full 0.991
_diffrn_measured_fraction_theta_max 0.991
_diffrn_measurement_device_type 'Rigaku Mercury CCD'
_diffrn_measurement_method dtintegrate.ref
_diffrn_radiation_monochromator 'Graphite Monochromator'
_diffrn_radiation_source 'Sealed Tube'
_diffrn_radiation_type MoK\a
_diffrn_radiation_wavelength 0.71070
_diffrn_reflns_av_R_equivalents 0.0543
_diffrn_reflns_av_sigmaI/netI 0.0367
_diffrn_reflns_limit_h_max 25
_diffrn_reflns_limit_h_min -25
_diffrn_reflns_limit_k_max 11
_diffrn_reflns_limit_k_min -10
_diffrn_reflns_limit_l_max 26
_diffrn_reflns_limit_l_min -26
_diffrn_reflns_number 41450
_diffrn_reflns_theta_full 27.48
_diffrn_reflns_theta_max 27.48
_diffrn_reflns_theta_min 3.06
_exptl_absorpt_coefficient_mu 3.882
_exptl_absorpt_correction_T_max 1.0000
_exptl_absorpt_correction_T_min 0.8807
_exptl_absorpt_correction_type multi-scan
_exptl_crystal_colour red-violet
_exptl_crystal_density_diffrn 1.546
_exptl_crystal_density_method 'not measured'
_exptl_crystal_description prism
_exptl_crystal_F_000 1432
_exptl_crystal_size_max 0.10
_exptl_crystal_size_mid 0.10
_exptl_crystal_size_min 0.10
_refine_diff_density_max 1.816
_refine_diff_density_min -0.564
_refine_diff_density_rms 0.095
_refine_ls_extinction_method none
_refine_ls_goodness_of_fit_ref 1.252
_refine_ls_hydrogen_treatment constr
_refine_ls_matrix_type full
_refine_ls_number_parameters 354
_refine_ls_number_reflns 6955
_refine_ls_number_restraints 0
_refine_ls_restrained_S_all 1.252
_refine_ls_R_factor_all 0.0380
_refine_ls_R_factor_gt 0.0351
_refine_ls_shift/su_max 0.051
_refine_ls_shift/su_mean 0.002
_refine_ls_structure_factor_coef Fsqd
_refine_ls_weighting_details 'calc w=1/[\s^2^(Fo^2^)+(0.0045P)^2^+6.0849P] where P=(Fo^2^+2Fc^2^)/3'
_refine_ls_weighting_scheme calc
_refine_ls_wR_factor_gt 0.0529
_refine_ls_wR_factor_ref 0.0536
_reflns_number_gt 6732
_reflns_number_total 6955
_reflns_threshold_expression >2sigma(I)
_cod_data_source_file om1005879_si_001.cif
_cod_data_source_block complex5
_cod_depositor_comments
;
The following automatic conversions were performed:

'_exptl_absorpt_correction_type' value 'Multi-scan' changed to
'multi-scan' according to
/home/saulius/struct/CIF-dictionaries/cif_core.dic dictionary named
'cif_core.dic' version 2.4.1 from 2010-06-29.

Automatic conversion script
Id: cif_fix_values 1715 2011-07-08 13:25:40Z adriana 
;
_cod_original_sg_symbol_H-M 'P 21/c'
_cod_database_code 4066712

loop_
_symmetry_equiv_pos_as_xyz
'x, y, z'
'-x, y+1/2, -z+1/2'
'-x, -y, -z'
'x, -y-1/2, z-1/2'

loop_
_atom_site_label
_atom_site_type_symbol
_atom_site_fract_x
_atom_site_fract_y
_atom_site_fract_z
_atom_site_U_iso_or_equiv
_atom_site_adp_type
_atom_site_occupancy
_atom_site_symmetry_multiplicity
_atom_site_calc_flag
_atom_site_refinement_flags
W1 W 0.276228(7) 0.354264(16) 0.415605(7) 0.01876(4) Uani 1 1 d .
Si1 Si 0.27155(5) 0.25513(11) 0.53804(5) 0.0211(2) Uani 1 1 d .
Si2 Si 0.02646(5) 0.35121(12) 0.36090(5) 0.0236(2) Uani 1 1 d .
O1 O 0.20786(12) 0.1185(3) 0.53154(12) 0.0255(5) Uani 1 1 d .
O2 O 0.19548(17) 0.6777(3) 0.36659(17) 0.0476(8) Uani 1 1 d .
O3 O 0.38611(15) 0.5734(3) 0.53916(15) 0.0405(7) Uani 1 1 d .
C1 C 0.18169(18) 0.3025(4) 0.42255(17) 0.0191(7) Uani 1 1 d .
C2 C 0.11898(18) 0.2554(4) 0.42517(17) 0.0205(7) Uani 1 1 d .
C3 C 0.12817(17) 0.1357(4) 0.48453(18) 0.0235(7) Uani 1 1 d .
C4 C 0.0282(2) 0.3857(5) 0.2716(2) 0.0406(10) Uani 1 1 d .
H1 H -0.0164 0.4476 0.2405 0.061 Uiso 1 1 calc R
H2 H 0.0273 0.2850 0.2483 0.061 Uiso 1 1 calc R
H3 H 0.0747 0.4428 0.2791 0.061 Uiso 1 1 calc R
C5 C 0.0180(2) 0.5428(5) 0.4005(2) 0.0457(11) Uani 1 1 d .
H4 H 0.0575 0.6142 0.4008 0.069 Uiso 1 1 calc R
H5 H 0.0243 0.5269 0.4503 0.069 Uiso 1 1 calc R
H6 H -0.0323 0.5880 0.3711 0.069 Uiso 1 1 calc R
C6 C -0.0583(2) 0.2270(5) 0.3451(2) 0.0392(10) Uani 1 1 d .
H7 H -0.0641 0.2183 0.3902 0.059 Uiso 1 1 calc R
H8 H -0.0511 0.1225 0.3292 0.059 Uiso 1 1 calc R
H9 H -0.1040 0.2751 0.3074 0.059 Uiso 1 1 calc R
C7 C 0.0998(2) -0.0263(4) 0.4511(2) 0.0341(9) Uani 1 1 d .
H10 H 0.1293 -0.0615 0.4253 0.051 Uiso 1 1 calc R
H11 H 0.0458 -0.0196 0.4170 0.051 Uiso 1 1 calc R
H12 H 0.1062 -0.1011 0.4897 0.051 Uiso 1 1 calc R
C8 C 0.0890(2) 0.1889(5) 0.5308(2) 0.0367(10) Uani 1 1 d .
H13 H 0.0973 0.1111 0.5688 0.055 Uiso 1 1 calc R
H14 H 0.0342 0.2002 0.5002 0.055 Uiso 1 1 calc R
H15 H 0.1101 0.2899 0.5534 0.055 Uiso 1 1 calc R
C9 C 0.36077(18) 0.1437(4) 0.59532(17) 0.0224(7) Uani 1 1 d .
C10 C 0.3578(2) -0.0171(4) 0.60763(19) 0.0290(8) Uani 1 1 d .
H16 H 0.3105 -0.0703 0.5844 0.035 Uiso 1 1 calc R
C11 C 0.4219(2) -0.1008(5) 0.6528(2) 0.0356(9) Uani 1 1 d .
H17 H 0.4184 -0.2099 0.6598 0.043 Uiso 1 1 calc R
C12 C 0.4909(2) -0.0246(5) 0.6875(2) 0.0375(10) Uani 1 1 d .
H18 H 0.5348 -0.0811 0.7191 0.045 Uiso 1 1 calc R
C13 C 0.4962(2) 0.1339(5) 0.6763(2) 0.0363(9) Uani 1 1 d .
H19 H 0.5438 0.1860 0.7000 0.044 Uiso 1 1 calc R
C14 C 0.43222(19) 0.2168(5) 0.6304(2) 0.0294(8) Uani 1 1 d .
H20 H 0.4367 0.3252 0.6225 0.035 Uiso 1 1 calc R
C15 C 0.26572(18) 0.4233(4) 0.59503(18) 0.0220(7) Uani 1 1 d .
C16 C 0.30496(19) 0.4147(4) 0.67100(18) 0.0252(8) Uani 1 1 d .
H21 H 0.3328 0.3225 0.6926 0.030 Uiso 1 1 calc R
C17 C 0.3043(2) 0.5362(5) 0.7154(2) 0.0294(8) Uani 1 1 d .
H22 H 0.3319 0.5273 0.7666 0.035 Uiso 1 1 calc R
C18 C 0.2636(2) 0.6703(5) 0.6852(2) 0.0343(9) Uani 1 1 d .
H23 H 0.2629 0.7538 0.7157 0.041 Uiso 1 1 calc R
C19 C 0.2238(2) 0.6835(5) 0.6105(2) 0.0356(9) Uani 1 1 d .
H24 H 0.1957 0.7760 0.5896 0.043 Uiso 1 1 calc R
C20 C 0.2250(2) 0.5614(4) 0.5664(2) 0.0288(8) Uani 1 1 d .
H25 H 0.1973 0.5716 0.5152 0.035 Uiso 1 1 calc R
C21 C 0.2270(2) 0.5602(4) 0.3863(2) 0.0293(8) Uani 1 1 d .
C22 C 0.3443(2) 0.4900(4) 0.4952(2) 0.0273(8) Uani 1 1 d .
C23 C 0.25302(18) 0.1570(4) 0.32740(18) 0.0226(7) Uani 1 1 d .
C24 C 0.32004(19) 0.1112(4) 0.38937(18) 0.0228(7) Uani 1 1 d .
C25 C 0.37727(19) 0.2268(4) 0.40173(19) 0.0254(8) Uani 1 1 d .
C26 C 0.34590(19) 0.3435(4) 0.34637(18) 0.0247(7) Uani 1 1 d .
C27 C 0.2688(2) 0.3005(4) 0.30066(18) 0.0247(8) Uani 1 1 d .
C28 C 0.1813(2) 0.0622(5) 0.2924(2) 0.0335(9) Uani 1 1 d .
H26 H 0.1838 -0.0036 0.2541 0.050 Uiso 1 1 calc R
H27 H 0.1375 0.1328 0.2711 0.050 Uiso 1 1 calc R
H28 H 0.1759 -0.0043 0.3290 0.050 Uiso 1 1 calc R
C29 C 0.3314(2) -0.0421(4) 0.4284(2) 0.0359(9) Uani 1 1 d .
H29 H 0.2837 -0.0738 0.4299 0.054 Uiso 1 1 calc R
H30 H 0.3713 -0.0307 0.4781 0.054 Uiso 1 1 calc R
H31 H 0.3467 -0.1219 0.4028 0.054 Uiso 1 1 calc R
C30 C 0.4586(2) 0.2174(5) 0.4583(2) 0.0364(9) Uani 1 1 d .
H32 H 0.4605 0.1657 0.5019 0.055 Uiso 1 1 calc R
H33 H 0.4797 0.3234 0.4708 0.055 Uiso 1 1 calc R
H34 H 0.4887 0.1572 0.4391 0.055 Uiso 1 1 calc R
C31 C 0.3894(2) 0.4771(5) 0.3336(2) 0.0428(11) Uani 1 1 d .
H35 H 0.4111 0.4429 0.3008 0.064 Uiso 1 1 calc R
H36 H 0.4304 0.5099 0.3801 0.064 Uiso 1 1 calc R
H37 H 0.3548 0.5653 0.3118 0.064 Uiso 1 1 calc R
C32 C 0.2159(2) 0.3822(5) 0.2315(2) 0.0381(10) Uani 1 1 d .
H38 H 0.2276 0.3487 0.1915 0.057 Uiso 1 1 calc R
H39 H 0.2227 0.4958 0.2379 0.057 Uiso 1 1 calc R
H40 H 0.1631 0.3550 0.2202 0.057 Uiso 1 1 calc R

loop_
_atom_site_aniso_label
_atom_site_aniso_U_11
_atom_site_aniso_U_22
_atom_site_aniso_U_33
_atom_site_aniso_U_23
_atom_site_aniso_U_13
_atom_site_aniso_U_12
W1 0.01632(6) 0.01901(7) 0.01982(7) 0.00004(6) 0.00674(5) -0.00226(6)
Si1 0.0171(4) 0.0222(5) 0.0192(5) 0.0010(4) 0.0032(4) -0.0006(4)
Si2 0.0174(4) 0.0267(5) 0.0237(5) 0.0023(4) 0.0062(4) 0.0033(4)
O1 0.0162(11) 0.0284(14) 0.0247(13) 0.0081(10) 0.0021(10) -0.0010(10)
O2 0.0468(18) 0.0242(15) 0.062(2) 0.0105(14) 0.0143(16) 0.0068(13)
O3 0.0351(15) 0.0439(17) 0.0381(16) -0.0150(14) 0.0116(13) -0.0219(13)
C1 0.0199(16) 0.0167(15) 0.0162(16) 0.0012(12) 0.0036(13) 0.0011(12)
C2 0.0172(16) 0.0206(17) 0.0199(17) -0.0004(13) 0.0046(13) -0.0002(13)
C3 0.0141(15) 0.0292(18) 0.0223(17) 0.0058(15) 0.0032(13) -0.0024(14)
C4 0.031(2) 0.056(3) 0.030(2) 0.013(2) 0.0097(17) 0.0108(19)
C5 0.043(2) 0.038(2) 0.046(3) -0.004(2) 0.011(2) 0.013(2)
C6 0.0178(18) 0.049(3) 0.044(2) 0.009(2) 0.0066(17) -0.0004(17)
C7 0.028(2) 0.027(2) 0.038(2) 0.0044(17) 0.0057(17) -0.0069(16)
C8 0.0266(19) 0.056(3) 0.029(2) 0.0055(19) 0.0137(17) -0.0018(18)
C9 0.0207(16) 0.0273(17) 0.0180(16) 0.0015(15) 0.0071(13) 0.0010(15)
C10 0.0237(18) 0.033(2) 0.0233(19) 0.0041(16) 0.0035(15) -0.0002(15)
C11 0.039(2) 0.030(2) 0.033(2) 0.0071(17) 0.0111(18) 0.0077(17)
C12 0.026(2) 0.042(2) 0.035(2) 0.0069(19) 0.0051(17) 0.0115(17)
C13 0.0182(17) 0.045(2) 0.035(2) -0.0041(19) 0.0019(16) 0.0002(17)
C14 0.0224(18) 0.0291(19) 0.031(2) -0.0014(16) 0.0057(15) -0.0010(15)
C15 0.0175(16) 0.0276(18) 0.0205(17) 0.0007(14) 0.0079(13) -0.0023(14)
C16 0.0219(17) 0.0301(19) 0.0232(18) 0.0006(15) 0.0094(14) -0.0033(14)
C17 0.0274(19) 0.041(2) 0.0224(18) -0.0060(16) 0.0128(15) -0.0078(17)
C18 0.036(2) 0.032(2) 0.038(2) -0.0118(18) 0.0196(18) -0.0048(17)
C19 0.035(2) 0.032(2) 0.041(2) 0.0014(18) 0.0181(19) 0.0061(17)
C20 0.0250(18) 0.032(2) 0.028(2) 0.0016(16) 0.0099(16) 0.0042(16)
C21 0.0282(19) 0.028(2) 0.029(2) -0.0003(16) 0.0095(16) -0.0072(16)
C22 0.0249(18) 0.0292(19) 0.030(2) 0.0003(16) 0.0135(16) -0.0049(15)
C23 0.0234(16) 0.0234(17) 0.0223(17) -0.0048(15) 0.0111(14) -0.0003(14)
C24 0.0226(17) 0.0246(18) 0.0225(17) -0.0010(14) 0.0110(14) 0.0025(14)
C25 0.0200(17) 0.032(2) 0.0271(19) -0.0012(16) 0.0132(15) 0.0020(15)
C26 0.0250(17) 0.0284(18) 0.0243(18) 0.0002(15) 0.0140(14) -0.0024(15)
C27 0.0251(18) 0.0297(19) 0.0181(17) 0.0015(14) 0.0083(14) 0.0019(15)
C28 0.0245(19) 0.035(2) 0.037(2) -0.0124(18) 0.0101(17) -0.0071(16)
C29 0.047(2) 0.026(2) 0.035(2) 0.0011(17) 0.0176(19) 0.0054(18)
C30 0.0204(18) 0.052(3) 0.035(2) -0.0014(19) 0.0097(17) 0.0036(17)
C31 0.043(2) 0.047(3) 0.044(3) 0.004(2) 0.025(2) -0.012(2)
C32 0.039(2) 0.046(3) 0.027(2) 0.0055(18) 0.0117(17) 0.0093(19)

loop_
_atom_type_symbol
_atom_type_description
_atom_type_scat_dispersion_real
_atom_type_scat_dispersion_imag
_atom_type_scat_source
C C 0.0033 0.0016 'International Tables Vol C Tables 4.2.6.8 and 6.1.1.4'
H H 0.0000 0.0000 'International Tables Vol C Tables 4.2.6.8 and 6.1.1.4'
O O 0.0106 0.0060 'International Tables Vol C Tables 4.2.6.8 and 6.1.1.4'
Si Si 0.0817 0.0704 'International Tables Vol C Tables 4.2.6.8 and 6.1.1.4'
W W -0.8490 6.8722 'International Tables Vol C Tables 4.2.6.8 and 6.1.1.4'

loop_
_geom_angle_atom_site_label_1
_geom_angle_atom_site_label_2
_geom_angle_atom_site_label_3
_geom_angle
C1 W1 C21 82.77(14)
C1 W1 C22 113.05(14)
C21 W1 C22 77.91(15)
C1 W1 C27 112.18(13)
C21 W1 C27 93.41(14)
C22 W1 C27 132.26(13)
C1 W1 C26 147.33(13)
C21 W1 C26 100.62(14)
C22 W1 C26 99.33(13)
C27 W1 C26 35.60(11)
C1 W1 C23 91.05(12)
C21 W1 C23 119.85(13)
C22 W1 C23 152.55(13)
C27 W1 C23 35.41(12)
C26 W1 C23 58.84(12)
C1 W1 C25 139.50(13)
C21 W1 C25 133.96(14)
C22 W1 C25 94.11(14)
C27 W1 C25 58.87(12)
C26 W1 C25 35.30(12)
C23 W1 C25 58.43(12)
C1 W1 C24 104.96(12)
C21 W1 C24 151.82(13)
C22 W1 C24 121.18(13)
C27 W1 C24 58.46(12)
C26 W1 C24 58.37(12)
C23 W1 C24 34.86(11)
C25 W1 C24 34.88(12)
C1 W1 Si1 56.51(9)
C21 W1 Si1 110.96(11)
C22 W1 Si1 72.43(10)
C27 W1 Si1 149.81(9)
C26 W1 Si1 144.28(9)
C23 W1 Si1 114.44(9)
C25 W1 Si1 109.36(9)
C24 W1 Si1 95.41(8)
O1 Si1 C9 98.69(14)
O1 Si1 C15 109.97(14)
C9 Si1 C15 106.75(15)
O1 Si1 C1 80.22(12)
C9 Si1 C1 145.20(14)
C15 Si1 C1 106.20(14)
O1 Si1 W1 118.15(9)
C9 Si1 W1 110.20(11)
C15 Si1 W1 111.81(11)
C1 Si1 W1 45.61(8)
C4 Si2 C5 109.2(2)
C4 Si2 C6 108.01(19)
C5 Si2 C6 109.7(2)
C4 Si2 C2 109.37(16)
C5 Si2 C2 108.34(17)
C6 Si2 C2 112.27(17)
C3 O1 Si1 122.3(2)
C2 C1 W1 174.9(3)
C2 C1 Si1 102.4(2)
W1 C1 Si1 77.88(11)
C1 C2 C3 116.4(3)
C1 C2 Si2 117.6(3)
C3 C2 Si2 125.8(2)
O1 C3 C8 107.6(3)
O1 C3 C7 106.4(3)
C8 C3 C7 111.4(3)
O1 C3 C2 108.6(3)
C8 C3 C2 111.9(3)
C7 C3 C2 110.6(3)
Si2 C4 H1 109.5
Si2 C4 H2 109.5
H1 C4 H2 109.5
Si2 C4 H3 109.5
H1 C4 H3 109.5
H2 C4 H3 109.5
Si2 C5 H4 109.5
Si2 C5 H5 109.5
H4 C5 H5 109.5
Si2 C5 H6 109.5
H4 C5 H6 109.5
H5 C5 H6 109.5
Si2 C6 H7 109.5
Si2 C6 H8 109.5
H7 C6 H8 109.5
Si2 C6 H9 109.5
H7 C6 H9 109.5
H8 C6 H9 109.5
C3 C7 H10 109.5
C3 C7 H11 109.5
H10 C7 H11 109.5
C3 C7 H12 109.5
H10 C7 H12 109.5
H11 C7 H12 109.5
C3 C8 H13 109.5
C3 C8 H14 109.5
H13 C8 H14 109.5
C3 C8 H15 109.5
H13 C8 H15 109.5
H14 C8 H15 109.5
C10 C9 C14 116.9(3)
C10 C9 Si1 120.6(3)
C14 C9 Si1 122.5(3)
C11 C10 C9 121.9(3)
C11 C10 H16 119.0
C9 C10 H16 119.0
C12 C11 C10 119.7(4)
C12 C11 H17 120.2
C10 C11 H17 120.2
C11 C12 C13 120.1(4)
C11 C12 H18 120.0
C13 C12 H18 120.0
C12 C13 C14 120.1(4)
C12 C13 H19 119.9
C14 C13 H19 119.9
C13 C14 C9 121.3(4)
C13 C14 H20 119.3
C9 C14 H20 119.3
C20 C15 C16 116.4(3)
C20 C15 Si1 124.0(3)
C16 C15 Si1 119.6(3)
C17 C16 C15 122.1(3)
C17 C16 H21 119.0
C15 C16 H21 119.0
C18 C17 C16 119.9(3)
C18 C17 H22 120.0
C16 C17 H22 120.0
C17 C18 C19 120.0(4)
C17 C18 H23 120.0
C19 C18 H23 120.0
C20 C19 C18 119.8(4)
C20 C19 H24 120.1
C18 C19 H24 120.1
C19 C20 C15 121.9(3)
C19 C20 H25 119.0
C15 C20 H25 119.0
O2 C21 W1 176.9(3)
O3 C22 W1 175.8(3)
C24 C23 C27 108.0(3)
C24 C23 C28 125.6(3)
C27 C23 C28 126.2(3)
C24 C23 W1 73.66(19)
C27 C23 W1 71.19(19)
C28 C23 W1 125.4(2)
C23 C24 C25 108.2(3)
C23 C24 C29 125.5(3)
C25 C24 C29 125.8(3)
C23 C24 W1 71.47(19)
C25 C24 W1 71.78(19)
C29 C24 W1 128.6(2)
C24 C25 C26 107.9(3)
C24 C25 C30 125.5(3)
C26 C25 C30 126.2(3)
C24 C25 W1 73.34(19)
C26 C25 W1 71.43(19)
C30 C25 W1 125.8(3)
C25 C26 C27 107.8(3)
C25 C26 C31 125.7(3)
C27 C26 C31 126.1(3)
C25 C26 W1 73.27(19)
C27 C26 W1 71.71(19)
C31 C26 W1 126.0(3)
C23 C27 C26 108.0(3)
C23 C27 C32 125.5(3)
C26 C27 C32 126.2(3)
C23 C27 W1 73.40(19)
C26 C27 W1 72.70(19)
C32 C27 W1 124.7(2)
C23 C28 H26 109.5
C23 C28 H27 109.5
H26 C28 H27 109.5
C23 C28 H28 109.5
H26 C28 H28 109.5
H27 C28 H28 109.5
C24 C29 H29 109.5
C24 C29 H30 109.5
H29 C29 H30 109.5
C24 C29 H31 109.5
H29 C29 H31 109.5
H30 C29 H31 109.5
C25 C30 H32 109.5
C25 C30 H33 109.5
H32 C30 H33 109.5
C25 C30 H34 109.5
H32 C30 H34 109.5
H33 C30 H34 109.5
C26 C31 H35 109.5
C26 C31 H36 109.5
H35 C31 H36 109.5
C26 C31 H37 109.5
H35 C31 H37 109.5
H36 C31 H37 109.5
C27 C32 H38 109.5
C27 C32 H39 109.5
H38 C32 H39 109.5
C27 C32 H40 109.5
H38 C32 H40 109.5
H39 C32 H40 109.5

loop_
_geom_bond_atom_site_label_1
_geom_bond_atom_site_label_2
_geom_bond_distance
W1 C1 1.957(3)
W1 C21 1.968(4)
W1 C22 1.969(4)
W1 C27 2.334(3)
W1 C26 2.347(3)
W1 C23 2.363(3)
W1 C25 2.371(3)
W1 C24 2.391(3)
W1 Si1 2.6778(10)
Si1 O1 1.666(2)
Si1 C9 1.880(3)
Si1 C15 1.882(4)
Si1 C1 2.284(3)
Si2 C4 1.861(4)
Si2 C5 1.863(4)
Si2 C6 1.868(4)
Si2 C2 1.896(3)
O1 C3 1.437(4)
O2 C21 1.154(4)
O3 C22 1.159(4)
C1 C2 1.309(4)
C2 C3 1.536(5)
C3 C8 1.519(5)
C3 C7 1.535(5)
C4 H1 0.9800
C4 H2 0.9800
C4 H3 0.9800
C5 H4 0.9800
C5 H5 0.9800
C5 H6 0.9800
C6 H7 0.9800
C6 H8 0.9800
C6 H9 0.9800
C7 H10 0.9800
C7 H11 0.9800
C7 H12 0.9800
C8 H13 0.9800
C8 H14 0.9800
C8 H15 0.9800
C9 C10 1.401(5)
C9 C14 1.406(5)
C10 C11 1.387(5)
C10 H16 0.9500
C11 C12 1.381(5)
C11 H17 0.9500
C12 C13 1.384(6)
C12 H18 0.9500
C13 C14 1.386(5)
C13 H19 0.9500
C14 H20 0.9500
C15 C20 1.401(5)
C15 C16 1.404(5)
C16 C17 1.381(5)
C16 H21 0.9500
C17 C18 1.377(5)
C17 H22 0.9500
C18 C19 1.385(5)
C18 H23 0.9500
C19 C20 1.384(5)
C19 H24 0.9500
C20 H25 0.9500
C23 C24 1.424(5)
C23 C27 1.429(5)
C23 C28 1.500(5)
C24 C25 1.427(5)
C24 C29 1.498(5)
C25 C26 1.430(5)
C25 C30 1.506(5)
C26 C27 1.431(5)
C26 C31 1.509(5)
C27 C32 1.511(5)
C28 H26 0.9800
C28 H27 0.9800
C28 H28 0.9800
C29 H29 0.9800
C29 H30 0.9800
C29 H31 0.9800
C30 H32 0.9800
C30 H33 0.9800
C30 H34 0.9800
C31 H35 0.9800
C31 H36 0.9800
C31 H37 0.9800
C32 H38 0.9800
C32 H39 0.9800
C32 H40 0.9800
